data_1568583
loop_
_publ_author_name
'Viana, Maria S.'
'Gomes, Clara S. B.'
'Rosa, Vitor'

_publ_section_title
;
 Heteroleptic Copper Complexes as Catalysts for the CuAAC Reaction:
 Counter-Ion Influence in Catalyst Efficiency
;
_journal_issue 2
_journal_name_full Catalysts
_journal_page_first 386
_journal_paper_doi 10.3390/catal13020386
_journal_volume 13
_journal_year 2023
_chemical_formula_moiety 'C62 H50 Cu N2 P2, C H Cl3, N O3'
_chemical_formula_sum 'C63 H51 Cl3 Cu N3 O3 P2'
_chemical_formula_weight 1129.89
_space_group_crystal_system monoclinic
_space_group_IT_number 14
_space_group_name_Hall '-P 2ybc'
_space_group_name_H-M_alt 'P 1 21/c 1'
_atom_sites_solution_hydrogens geom
_audit_creation_method SHELXL-2018/3
_cell_angle_alpha 90
_cell_angle_beta 95.361(2)
_cell_angle_gamma 90
_cell_formula_units_Z 4
_cell_length_a 16.7053(12)
_cell_length_b 14.7608(11)
_cell_length_c 22.8229(17)
_cell_measurement_reflns_used 9977
_cell_measurement_temperature 296(2)
_cell_measurement_theta_max 23.95
_cell_measurement_theta_min 2.26
_cell_volume 5603.1(7)
_computing_cell_refinement 'Bruker SAINT'
_computing_data_collection 'Bruker APEX3'
_computing_data_reduction 'Bruker SAINT'
_computing_molecular_graphics ORTEP
_computing_publication_material 'WinGX and enCIFer'
_computing_structure_refinement 'SHELXL-2018/3 (Sheldrick, 2018)'
_computing_structure_solution 'SHELXT 2014/5 (Sheldrick, 2014)'
_diffrn_ambient_temperature 296(2)
_diffrn_measured_fraction_theta_full 0.999
_diffrn_measured_fraction_theta_max 0.997
_diffrn_measurement_device_type 'Bruker D8 Venture Photon 100 CMOS'
_diffrn_measurement_method '\f and \w scans'
_diffrn_radiation_probe x-ray
_diffrn_radiation_type MoK\a
_diffrn_radiation_wavelength 0.71073
_diffrn_reflns_av_R_equivalents 0.1603
_diffrn_reflns_av_unetI/netI 0.0876
_diffrn_reflns_Laue_measured_fraction_full 0.999
_diffrn_reflns_Laue_measured_fraction_max 0.997
_diffrn_reflns_limit_h_max 20
_diffrn_reflns_limit_h_min -21
_diffrn_reflns_limit_k_max 18
_diffrn_reflns_limit_k_min -18
_diffrn_reflns_limit_l_max 28
_diffrn_reflns_limit_l_min -28
_diffrn_reflns_number 104765
_diffrn_reflns_point_group_measured_fraction_full 0.999
_diffrn_reflns_point_group_measured_fraction_max 0.997
_diffrn_reflns_theta_full 25.242
_diffrn_reflns_theta_max 26.815
_diffrn_reflns_theta_min 2.811
_exptl_absorpt_coefficient_mu 0.639
_exptl_absorpt_correction_T_max 0.7454
_exptl_absorpt_correction_T_min 0.4967
_exptl_absorpt_correction_type multi-scan
_exptl_absorpt_process_details
;
 SADABS 2016/2: Krause, L., Herbst-Irmer, R., Sheldrick G.M. & Stalke D.,
 J. Appl. Cryst. 48 (2015) 3-10
;
_exptl_crystal_colour red
_exptl_crystal_density_diffrn 1.339
_exptl_crystal_description prism
_exptl_crystal_F_000 2336
_exptl_crystal_size_max 0.400
_exptl_crystal_size_mid 0.260
_exptl_crystal_size_min 0.140
_refine_diff_density_max 1.527
_refine_diff_density_min -0.732
_refine_diff_density_rms 0.079
_refine_ls_extinction_coef 0.0014(5)
_refine_ls_extinction_expression Fc^*^=kFc[1+0.001xFc^2^\l^3^/sin(2\q)]^-1/4^
_refine_ls_extinction_method 'SHELXL-2018/3 (Sheldrick 2018)'
_refine_ls_goodness_of_fit_ref 1.093
_refine_ls_hydrogen_treatment constr
_refine_ls_matrix_type full
_refine_ls_number_parameters 679
_refine_ls_number_reflns 11970
_refine_ls_number_restraints 0
_refine_ls_restrained_S_all 1.093
_refine_ls_R_factor_all 0.1452
_refine_ls_R_factor_gt 0.0728
_refine_ls_shift/su_max 0.002
_refine_ls_shift/su_mean 0.000
_refine_ls_structure_factor_coef Fsqd
_refine_ls_weighting_details 'w=1/[\s^2^(Fo^2^)+(0.1257P)^2^+0.1993P] where P=(Fo^2^+2Fc^2^)/3'
_refine_ls_weighting_scheme calc
_refine_ls_wR_factor_gt 0.1987
_refine_ls_wR_factor_ref 0.2296
_reflns_Friedel_coverage 0.000
_reflns_number_gt 6960
_reflns_number_total 11970
_reflns_threshold_expression 'I > 2\s(I)'
_cod_data_source_file Ligand-L3_and_complexes_1-BF4_1-OTf_1-NO3_2-NO3_and_3-NO3.cif
_cod_data_source_block 1-NO3
_cod_original_sg_symbol_H-M 'P 21/c'
_cod_database_code 1568583
_shelx_shelxl_version_number 2018/3
_shelx_space_group_comment
;
The symmetry employed for this shelxl refinement is uniquely defined
by the following loop, which should always be used as a source of
symmetry information in preference to the above space-group names.
They are only intended as comments.
;
_shelx_estimated_absorpt_t_min 0.784
_shelx_estimated_absorpt_t_max 0.916

loop_
_space_group_symop_operation_xyz
'x, y, z'
'-x, y+1/2, -z+1/2'
'-x, -y, -z'
'x, -y-1/2, z-1/2'

loop_
_atom_site_label
_atom_site_type_symbol
_atom_site_fract_x
_atom_site_fract_y
_atom_site_fract_z
_atom_site_U_iso_or_equiv
_atom_site_adp_type
_atom_site_occupancy
_atom_site_site_symmetry_order
_atom_site_calc_flag
_atom_site_refinement_flags_posn
_atom_site_refinement_flags_adp
_atom_site_refinement_flags_occupancy
_atom_site_disorder_assembly
_atom_site_disorder_group
C1 C 0.2919(2) 0.5264(2) 0.46927(16) 0.0366(8) Uani 1 1 d . . . . .
C2 C 0.3115(2) 0.4337(3) 0.49039(17) 0.0434(9) Uani 1 1 d . . . . .
C3 C 0.3663(3) 0.3694(3) 0.4772(2) 0.0546(11) Uani 1 1 d . . . . .
H3 H 0.400897 0.379584 0.448242 0.066 Uiso 1 1 calc R U . . .
C4 C 0.3687(3) 0.2871(3) 0.5090(3) 0.0707(15) Uani 1 1 d . . . . .
H4 H 0.406846 0.243749 0.501625 0.085 Uiso 1 1 calc R U . . .
C5 C 0.3169(4) 0.2694(3) 0.5501(3) 0.0747(16) Uani 1 1 d . . . . .
H5 H 0.320412 0.214227 0.569883 0.090 Uiso 1 1 calc R U . . .
C6 C 0.2574(3) 0.3330(3) 0.5635(2) 0.0606(13) Uani 1 1 d . . . . .
C7 C 0.1998(4) 0.3232(4) 0.6037(2) 0.0787(16) Uani 1 1 d . . . . .
H7 H 0.196230 0.268927 0.623980 0.094 Uiso 1 1 calc R U . . .
C8 C 0.1485(4) 0.3932(4) 0.6137(2) 0.0808(17) Uani 1 1 d . . . . .
H8 H 0.111593 0.385546 0.641378 0.097 Uiso 1 1 calc R U . . .
C9 C 0.1499(3) 0.4754(3) 0.5834(2) 0.0624(13) Uani 1 1 d . . . . .
H9 H 0.114243 0.521576 0.590687 0.075 Uiso 1 1 calc R U . . .
C10 C 0.2047(3) 0.4870(3) 0.54284(17) 0.0470(10) Uani 1 1 d . . . . .
C11 C 0.2263(2) 0.5608(3) 0.50395(16) 0.0392(9) Uani 1 1 d . . . . .
C12 C 0.2580(2) 0.4155(3) 0.53299(18) 0.0442(10) Uani 1 1 d . . . . .
C13 C 0.3788(2) 0.5548(2) 0.39458(17) 0.0408(9) Uani 1 1 d . . . . .
C14 C 0.3612(3) 0.5363(3) 0.33520(19) 0.0502(10) Uani 1 1 d . . . . .
H14 H 0.308079 0.531710 0.319220 0.060 Uiso 1 1 calc R U . . .
C15 C 0.4230(3) 0.5249(3) 0.3002(2) 0.0614(13) Uani 1 1 d . . . . .
H15 H 0.410750 0.512105 0.260505 0.074 Uiso 1 1 calc R U . . .
C16 C 0.5021(3) 0.5317(3) 0.3217(2) 0.0598(12) Uani 1 1 d . . . . .
C17 C 0.5183(3) 0.5500(3) 0.3806(2) 0.0603(12) Uani 1 1 d . . . . .
H17 H 0.571610 0.555238 0.396072 0.072 Uiso 1 1 calc R U . . .
C18 C 0.4581(3) 0.5609(3) 0.41759(19) 0.0527(11) Uani 1 1 d . . . . .
H18 H 0.470843 0.572133 0.457463 0.063 Uiso 1 1 calc R U . . .
C19 C 0.5680(4) 0.5228(5) 0.2814(3) 0.094(2) Uani 1 1 d . . . . .
H19A H 0.553561 0.556028 0.245786 0.140 Uiso 1 1 calc R U . . .
H19B H 0.575207 0.460077 0.272129 0.140 Uiso 1 1 calc R U . . .
H19C H 0.617119 0.546652 0.300491 0.140 Uiso 1 1 calc R U . . .
C20 C 0.1409(3) 0.6825(3) 0.52453(18) 0.0439(10) Uani 1 1 d . . . . .
C21 C 0.1582(3) 0.7529(3) 0.5621(2) 0.0580(12) Uani 1 1 d . . . . .
H21 H 0.211085 0.772092 0.570429 0.070 Uiso 1 1 calc R U . . .
C22 C 0.0962(4) 0.7960(4) 0.5878(2) 0.0782(17) Uani 1 1 d . . . . .
H22 H 0.108035 0.842917 0.614480 0.094 Uiso 1 1 calc R U . . .
C23 C 0.0180(4) 0.7701(4) 0.5744(3) 0.0794(18) Uani 1 1 d . . . . .
C24 C 0.0013(3) 0.7012(4) 0.5363(3) 0.0742(16) Uani 1 1 d . . . . .
H24 H -0.051832 0.683782 0.526973 0.089 Uiso 1 1 calc R U . . .
C25 C 0.0619(3) 0.6562(4) 0.5108(2) 0.0637(13) Uani 1 1 d . . . . .
H25 H 0.049566 0.608715 0.484785 0.076 Uiso 1 1 calc R U . . .
C26 C -0.0496(5) 0.8179(6) 0.6030(4) 0.139(3) Uani 1 1 d . . . . .
H26A H -0.042547 0.882261 0.600706 0.208 Uiso 1 1 calc R U . . .
H26B H -0.048348 0.799942 0.643503 0.208 Uiso 1 1 calc R U . . .
H26C H -0.100488 0.801345 0.582722 0.208 Uiso 1 1 calc R U . . .
C27 C 0.4065(3) 0.8017(3) 0.52361(18) 0.0448(10) Uani 1 1 d . . . . .
C28 C 0.4109(3) 0.7178(3) 0.54966(19) 0.0501(11) Uani 1 1 d . . . . .
H28 H 0.383835 0.669269 0.530927 0.060 Uiso 1 1 calc R U . . .
C29 C 0.4545(3) 0.7044(4) 0.6027(2) 0.0660(14) Uani 1 1 d . . . . .
H29 H 0.457316 0.646929 0.619440 0.079 Uiso 1 1 calc R U . . .
C30 C 0.4941(4) 0.7754(5) 0.6314(2) 0.0819(17) Uani 1 1 d . . . . .
H30 H 0.523248 0.766312 0.667698 0.098 Uiso 1 1 calc R U . . .
C31 C 0.4904(4) 0.8593(4) 0.6063(2) 0.0838(17) Uani 1 1 d . . . . .
H31 H 0.518295 0.907456 0.624882 0.101 Uiso 1 1 calc R U . . .
C32 C 0.4453(3) 0.8725(4) 0.5536(2) 0.0733(15) Uani 1 1 d . . . . .
H32 H 0.440791 0.930511 0.537809 0.088 Uiso 1 1 calc R U . . .
C33 C 0.4279(2) 0.8217(3) 0.40045(19) 0.0462(10) Uani 1 1 d . . . . .
C34 C 0.4947(3) 0.8757(4) 0.4115(2) 0.0664(13) Uani 1 1 d . . . . .
H34 H 0.503089 0.906085 0.447219 0.080 Uiso 1 1 calc R U . . .
C35 C 0.5487(3) 0.8853(4) 0.3706(3) 0.0819(17) Uani 1 1 d . . . . .
H35 H 0.592870 0.923303 0.378265 0.098 Uiso 1 1 calc R U . . .
C36 C 0.5384(4) 0.8395(5) 0.3187(3) 0.093(2) Uani 1 1 d . . . . .
H36 H 0.575674 0.845324 0.291051 0.111 Uiso 1 1 calc R U . . .
C37 C 0.4729(5) 0.7849(4) 0.3075(3) 0.098(2) Uani 1 1 d . . . . .
H37 H 0.465882 0.753296 0.272167 0.117 Uiso 1 1 calc R U . . .
C38 C 0.4166(3) 0.7757(3) 0.3480(2) 0.0670(14) Uani 1 1 d . . . . .
H38 H 0.371733 0.738954 0.339764 0.080 Uiso 1 1 calc R U . . .
C39 C 0.3122(2) 0.9286(3) 0.45115(19) 0.0457(10) Uani 1 1 d . . . . .
C40 C 0.2791(3) 0.9624(3) 0.4997(2) 0.0667(13) Uani 1 1 d . . . . .
H40 H 0.278688 0.926953 0.533327 0.080 Uiso 1 1 calc R U . . .
C41 C 0.2461(4) 1.0501(4) 0.4989(3) 0.0878(18) Uani 1 1 d . . . . .
H41 H 0.224769 1.072772 0.532149 0.105 Uiso 1 1 calc R U . . .
C42 C 0.2453(4) 1.1012(4) 0.4500(4) 0.097(2) Uani 1 1 d . . . . .
H42 H 0.224093 1.159509 0.449522 0.116 Uiso 1 1 calc R U . . .
C43 C 0.2759(4) 1.0672(4) 0.4008(3) 0.097(2) Uani 1 1 d . . . . .
H43 H 0.274075 1.102228 0.366878 0.116 Uiso 1 1 calc R U . . .
C44 C 0.3096(3) 0.9807(3) 0.4010(2) 0.0680(14) Uani 1 1 d . . . . .
H44 H 0.330223 0.958343 0.367364 0.082 Uiso 1 1 calc R U . . .
C45 C 0.0847(3) 0.8030(3) 0.37374(19) 0.0461(10) Uani 1 1 d . . . . .
C46 C 0.1012(3) 0.8570(3) 0.4215(2) 0.0616(13) Uani 1 1 d . . . . .
H46 H 0.151432 0.853628 0.442740 0.074 Uiso 1 1 calc R U . . .
C47 C 0.0448(4) 0.9167(4) 0.4388(3) 0.0868(18) Uani 1 1 d . . . . .
H47 H 0.058233 0.954674 0.470746 0.104 Uiso 1 1 calc R U . . .
C48 C -0.0300(3) 0.9213(4) 0.4105(3) 0.0803(17) Uani 1 1 d . . . . .
H48 H -0.068212 0.960669 0.423266 0.096 Uiso 1 1 calc R U . . .
C49 C -0.0483(3) 0.8666(4) 0.3624(3) 0.0898(19) Uani 1 1 d . . . . .
H49 H -0.099330 0.868517 0.342382 0.108 Uiso 1 1 calc R U . . .
C50 C 0.0093(3) 0.8087(4) 0.3439(3) 0.0742(16) Uani 1 1 d . . . . .
H50 H -0.003129 0.773059 0.310659 0.089 Uiso 1 1 calc R U . . .
C51 C 0.1963(3) 0.7784(3) 0.28642(19) 0.0478(10) Uani 1 1 d . . . . .
C52 C 0.1907(3) 0.8710(3) 0.2767(2) 0.0589(12) Uani 1 1 d . . . . .
H52 H 0.165239 0.907875 0.302319 0.071 Uiso 1 1 calc R U . . .
C53 C 0.2235(4) 0.9084(4) 0.2282(3) 0.0815(17) Uani 1 1 d . . . . .
H53 H 0.219093 0.970343 0.221025 0.098 Uiso 1 1 calc R U . . .
C54 C 0.2626(4) 0.8541(5) 0.1907(3) 0.0862(18) Uani 1 1 d . . . . .
H54 H 0.284838 0.879471 0.158651 0.103 Uiso 1 1 calc R U . . .
C55 C 0.2688(3) 0.7617(5) 0.2008(2) 0.0755(15) Uani 1 1 d . . . . .
H55 H 0.295143 0.724916 0.175691 0.091 Uiso 1 1 calc R U . . .
C56 C 0.2360(3) 0.7251(4) 0.2477(2) 0.0628(13) Uani 1 1 d . . . . .
H56 H 0.240078 0.663004 0.254167 0.075 Uiso 1 1 calc R U . . .
C57 C 0.1058(3) 0.6265(3) 0.32433(19) 0.0495(10) Uani 1 1 d . . . . .
C58 C 0.0653(4) 0.6214(4) 0.2690(2) 0.0806(17) Uani 1 1 d . . . . .
H58 H 0.069111 0.668256 0.242153 0.097 Uiso 1 1 calc R U . . .
C59 C 0.0178(4) 0.5438(4) 0.2534(3) 0.103(2) Uani 1 1 d . . . . .
H59 H -0.011985 0.541278 0.216918 0.123 Uiso 1 1 calc R U . . .
C60 C 0.0155(4) 0.4736(4) 0.2911(3) 0.093(2) Uani 1 1 d . . . . .
H60 H -0.013663 0.421852 0.279730 0.112 Uiso 1 1 calc R U . . .
C61 C 0.0549(4) 0.4781(4) 0.3445(3) 0.0844(17) Uani 1 1 d . . . . .
H61 H 0.051575 0.430138 0.370610 0.101 Uiso 1 1 calc R U . . .
C62 C 0.1007(3) 0.5537(3) 0.3618(2) 0.0656(13) Uani 1 1 d . . . . .
H62 H 0.128462 0.555272 0.399031 0.079 Uiso 1 1 calc R U . . .
C63 C 0.2366(4) 0.2890(4) 0.2771(3) 0.0882(19) Uani 1 1 d . . . . .
H63 H 0.234671 0.342986 0.251940 0.106 Uiso 1 1 calc R U . . .
N1 N 0.31492(19) 0.5777(2) 0.42928(14) 0.0393(7) Uani 1 1 d . . . . .
N2 N 0.20397(18) 0.6436(2) 0.49488(14) 0.0414(8) Uani 1 1 d . . . . .
N3 N 0.2479(3) 0.4755(4) 0.1710(2) 0.0730(12) Uani 1 1 d . . . . .
O1 O 0.2380(5) 0.4851(4) 0.2215(2) 0.156(3) Uani 1 1 d . . . . .
O2 O 0.2512(6) 0.5400(4) 0.1436(3) 0.232(5) Uani 1 1 d . . . . .
O3 O 0.2498(3) 0.3988(3) 0.1518(2) 0.1019(14) Uani 1 1 d . . . . .
P1 P 0.35065(6) 0.81340(7) 0.45105(5) 0.0396(3) Uani 1 1 d . . . . .
P2 P 0.16200(6) 0.72682(7) 0.35176(5) 0.0417(3) Uani 1 1 d . . . . .
Cu1 Cu 0.25900(3) 0.70450(3) 0.42626(2) 0.03898(18) Uani 1 1 d . . . . .
Cl1 Cl 0.25603(19) 0.31925(16) 0.34956(10) 0.1627(12) Uani 1 1 d . . . . .
Cl2 Cl 0.31137(15) 0.2130(2) 0.25667(13) 0.1544(10) Uani 1 1 d . . . . .
Cl3 Cl 0.14778(12) 0.22861(19) 0.26503(9) 0.1327(8) Uani 1 1 d . . . . .

loop_
_atom_site_aniso_label
_atom_site_aniso_U_11
_atom_site_aniso_U_22
_atom_site_aniso_U_33
_atom_site_aniso_U_23
_atom_site_aniso_U_13
_atom_site_aniso_U_12
C1 0.035(2) 0.0344(19) 0.040(2) -0.0026(16) 0.0005(17) 0.0025(16)
C2 0.045(2) 0.036(2) 0.046(2) 0.0036(17) -0.0082(19) -0.0003(18)
C3 0.056(3) 0.039(2) 0.068(3) -0.003(2) 0.001(2) 0.007(2)
C4 0.074(4) 0.041(3) 0.096(4) 0.004(3) -0.003(3) 0.014(2)
C5 0.089(4) 0.035(2) 0.097(4) 0.015(3) -0.008(3) 0.004(3)
C6 0.072(3) 0.043(2) 0.064(3) 0.015(2) -0.007(3) -0.007(2)
C7 0.103(5) 0.058(3) 0.077(4) 0.028(3) 0.016(3) -0.004(3)
C8 0.088(4) 0.083(4) 0.076(4) 0.032(3) 0.030(3) -0.006(3)
C9 0.062(3) 0.062(3) 0.065(3) 0.014(2) 0.018(2) 0.000(2)
C10 0.054(3) 0.045(2) 0.041(2) 0.0081(18) -0.002(2) -0.005(2)
C11 0.039(2) 0.037(2) 0.041(2) 0.0011(16) -0.0013(17) -0.0040(17)
C12 0.045(2) 0.039(2) 0.047(2) 0.0083(18) -0.0062(19) -0.0016(18)
C13 0.040(2) 0.034(2) 0.050(2) 0.0025(17) 0.0080(18) 0.0021(16)
C14 0.043(2) 0.053(3) 0.054(3) -0.009(2) 0.002(2) 0.0022(19)
C15 0.064(3) 0.067(3) 0.055(3) -0.018(2) 0.013(2) 0.006(2)
C16 0.061(3) 0.051(3) 0.071(3) 0.004(2) 0.024(3) 0.007(2)
C17 0.036(2) 0.064(3) 0.080(3) -0.005(3) 0.005(2) 0.002(2)
C18 0.041(2) 0.066(3) 0.051(2) -0.001(2) 0.006(2) 0.008(2)
C19 0.075(4) 0.105(5) 0.108(5) -0.007(4) 0.048(4) 0.013(3)
C20 0.044(2) 0.047(2) 0.042(2) 0.0081(18) 0.0101(18) 0.0109(18)
C21 0.058(3) 0.063(3) 0.053(3) -0.005(2) 0.005(2) 0.011(2)
C22 0.090(5) 0.085(4) 0.063(3) -0.016(3) 0.023(3) 0.025(3)
C23 0.078(4) 0.083(4) 0.083(4) 0.018(3) 0.039(3) 0.038(3)
C24 0.046(3) 0.093(4) 0.086(4) 0.015(3) 0.018(3) 0.005(3)
C25 0.045(3) 0.072(3) 0.077(3) 0.002(3) 0.018(2) 0.000(2)
C26 0.106(6) 0.172(8) 0.151(7) 0.000(6) 0.073(6) 0.065(6)
C27 0.047(2) 0.042(2) 0.045(2) 0.0020(18) 0.0033(19) -0.0010(18)
C28 0.052(3) 0.050(3) 0.047(2) 0.0053(19) 0.003(2) 0.004(2)
C29 0.074(4) 0.066(3) 0.057(3) 0.016(2) 0.004(3) 0.012(3)
C30 0.070(4) 0.115(5) 0.055(3) 0.005(3) -0.021(3) 0.004(3)
C31 0.092(4) 0.082(4) 0.071(4) -0.002(3) -0.024(3) -0.018(3)
C32 0.088(4) 0.061(3) 0.065(3) 0.006(3) -0.023(3) -0.014(3)
C33 0.043(2) 0.038(2) 0.058(3) 0.0083(19) 0.007(2) 0.0007(18)
C34 0.053(3) 0.071(3) 0.076(3) 0.006(3) 0.010(3) -0.007(2)
C35 0.055(3) 0.076(4) 0.118(5) 0.024(4) 0.027(3) -0.005(3)
C36 0.086(5) 0.085(4) 0.116(6) 0.035(4) 0.058(4) 0.014(4)
C37 0.134(6) 0.083(4) 0.084(4) 0.002(3) 0.058(4) 0.000(4)
C38 0.078(4) 0.060(3) 0.066(3) 0.003(2) 0.020(3) -0.007(3)
C39 0.040(2) 0.038(2) 0.058(3) 0.0012(19) -0.003(2) -0.0048(17)
C40 0.070(3) 0.050(3) 0.080(3) -0.013(2) 0.004(3) 0.002(2)
C41 0.088(4) 0.058(3) 0.117(5) -0.026(4) 0.006(4) 0.010(3)
C42 0.089(5) 0.060(4) 0.135(6) -0.006(4) -0.017(4) 0.013(3)
C43 0.103(5) 0.059(4) 0.121(6) 0.029(4) -0.026(4) 0.008(3)
C44 0.080(4) 0.047(3) 0.074(3) 0.017(2) -0.010(3) 0.009(2)
C45 0.043(2) 0.043(2) 0.052(2) 0.0067(19) -0.0015(19) -0.0044(18)
C46 0.052(3) 0.069(3) 0.062(3) -0.011(2) -0.002(2) 0.017(2)
C47 0.095(5) 0.083(4) 0.082(4) -0.020(3) 0.001(3) 0.028(3)
C48 0.055(3) 0.079(4) 0.108(5) 0.001(3) 0.019(3) 0.024(3)
C49 0.046(3) 0.087(4) 0.133(6) -0.018(4) -0.006(3) 0.020(3)
C50 0.047(3) 0.081(4) 0.090(4) -0.021(3) -0.017(3) 0.013(3)
C51 0.041(2) 0.053(3) 0.047(2) 0.005(2) -0.0050(19) -0.0021(19)
C52 0.058(3) 0.058(3) 0.060(3) 0.005(2) 0.001(2) -0.010(2)
C53 0.096(5) 0.068(4) 0.080(4) 0.017(3) 0.004(3) -0.015(3)
C54 0.079(4) 0.113(5) 0.068(4) 0.009(4) 0.011(3) -0.033(4)
C55 0.072(4) 0.104(5) 0.050(3) 0.000(3) 0.007(3) -0.005(3)
C56 0.067(3) 0.067(3) 0.054(3) 0.001(2) 0.000(2) 0.006(2)
C57 0.050(3) 0.046(2) 0.051(2) -0.0062(19) -0.006(2) -0.004(2)
C58 0.101(4) 0.067(3) 0.068(3) 0.002(3) -0.023(3) -0.023(3)
C59 0.114(6) 0.090(5) 0.095(5) -0.024(4) -0.038(4) -0.026(4)
C60 0.104(5) 0.067(4) 0.105(5) -0.017(4) -0.012(4) -0.030(3)
C61 0.096(5) 0.063(3) 0.091(4) 0.002(3) -0.007(4) -0.028(3)
C62 0.074(3) 0.055(3) 0.066(3) -0.001(2) -0.009(3) -0.016(2)
C63 0.076(4) 0.102(5) 0.085(4) 0.035(3) -0.001(3) -0.007(3)
N1 0.0385(18) 0.0370(17) 0.0426(18) 0.0016(14) 0.0055(15) 0.0034(14)
N2 0.0353(18) 0.0419(19) 0.0467(19) 0.0006(15) 0.0030(15) -0.0005(14)
N3 0.077(3) 0.070(3) 0.073(3) -0.003(3) 0.013(2) -0.009(2)
O1 0.269(8) 0.109(4) 0.086(4) -0.016(3) -0.002(4) -0.012(4)
O2 0.500(16) 0.079(4) 0.139(5) 0.022(4) 0.147(8) 0.010(6)
O3 0.099(3) 0.077(3) 0.133(4) -0.020(3) 0.029(3) -0.005(2)
P1 0.0393(6) 0.0354(5) 0.0433(6) 0.0035(4) -0.0006(4) -0.0028(4)
P2 0.0392(6) 0.0407(6) 0.0440(6) 0.0015(4) -0.0031(5) -0.0002(4)
Cu1 0.0370(3) 0.0352(3) 0.0444(3) 0.0045(2) 0.0018(2) -0.00001(19)
Cl1 0.251(3) 0.1141(16) 0.1100(16) 0.0101(12) -0.0523(18) -0.0588(18)
Cl2 0.0991(16) 0.195(3) 0.171(2) 0.0445(18) 0.0230(15) 0.0264(15)
Cl3 0.0908(14) 0.207(2) 0.0967(13) 0.0035(14) -0.0100(10) -0.0335(14)

loop_
_atom_type_symbol
_atom_type_description
_atom_type_scat_dispersion_real
_atom_type_scat_dispersion_imag
_atom_type_scat_source
C C 0.0033 0.0016 'International Tables Vol C Tables 4.2.6.8 and 6.1.1.4'
H H 0.0000 0.0000 'International Tables Vol C Tables 4.2.6.8 and 6.1.1.4'
N N 0.0061 0.0033 'International Tables Vol C Tables 4.2.6.8 and 6.1.1.4'
O O 0.0106 0.0060 'International Tables Vol C Tables 4.2.6.8 and 6.1.1.4'
P P 0.1023 0.0942 'International Tables Vol C Tables 4.2.6.8 and 6.1.1.4'
Cu Cu 0.3201 1.2651 'International Tables Vol C Tables 4.2.6.8 and 6.1.1.4'
Cl Cl 0.1484 0.1585 'International Tables Vol C Tables 4.2.6.8 and 6.1.1.4'

loop_
_geom_angle_atom_site_label_1
_geom_angle_atom_site_label_2
_geom_angle_atom_site_label_3
_geom_angle
_geom_angle_site_symmetry_1
_geom_angle_site_symmetry_3
_geom_angle_publ_flag
N1 C1 C2 135.5(4) . . ?
N1 C1 C11 117.5(3) . . ?
C2 C1 C11 107.0(3) . . ?
C3 C2 C12 120.0(4) . . ?
C3 C2 C1 134.5(4) . . ?
C12 C2 C1 105.5(3) . . ?
C2 C3 C4 118.0(5) . . ?
C2 C3 H3 121.0 . . ?
C4 C3 H3 121.0 . . ?
C5 C4 C3 122.1(5) . . ?
C5 C4 H4 119.0 . . ?
C3 C4 H4 119.0 . . ?
C4 C5 C6 121.6(5) . . ?
C4 C5 H5 119.2 . . ?
C6 C5 H5 119.2 . . ?
C7 C6 C12 116.9(5) . . ?
C7 C6 C5 127.7(5) . . ?
C12 C6 C5 115.5(5) . . ?
C8 C7 C6 120.6(5) . . ?
C8 C7 H7 119.7 . . ?
C6 C7 H7 119.7 . . ?
C7 C8 C9 122.1(5) . . ?
C7 C8 H8 119.0 . . ?
C9 C8 H8 119.0 . . ?
C10 C9 C8 119.0(5) . . ?
C10 C9 H9 120.5 . . ?
C8 C9 H9 120.5 . . ?
C9 C10 C12 118.9(4) . . ?
C9 C10 C11 135.8(4) . . ?
C12 C10 C11 105.3(3) . . ?
N2 C11 C10 135.6(4) . . ?
N2 C11 C1 116.9(3) . . ?
C10 C11 C1 107.5(3) . . ?
C6 C12 C2 122.8(4) . . ?
C6 C12 C10 122.4(4) . . ?
C2 C12 C10 114.7(3) . . ?
C18 C13 C14 119.5(4) . . ?
C18 C13 N1 120.9(4) . . ?
C14 C13 N1 119.2(4) . . ?
C15 C14 C13 119.3(4) . . ?
C15 C14 H14 120.3 . . ?
C13 C14 H14 120.3 . . ?
C16 C15 C14 122.4(4) . . ?
C16 C15 H15 118.8 . . ?
C14 C15 H15 118.8 . . ?
C15 C16 C17 117.5(4) . . ?
C15 C16 C19 120.7(5) . . ?
C17 C16 C19 121.8(5) . . ?
C16 C17 C18 122.2(4) . . ?
C16 C17 H17 118.9 . . ?
C18 C17 H17 118.9 . . ?
C17 C18 C13 119.1(4) . . ?
C17 C18 H18 120.4 . . ?
C13 C18 H18 120.4 . . ?
C16 C19 H19A 109.5 . . ?
C16 C19 H19B 109.5 . . ?
H19A C19 H19B 109.5 . . ?
C16 C19 H19C 109.5 . . ?
H19A C19 H19C 109.5 . . ?
H19B C19 H19C 109.5 . . ?
C21 C20 C25 119.9(4) . . ?
C21 C20 N2 118.9(4) . . ?
C25 C20 N2 120.8(4) . . ?
C20 C21 C22 119.5(5) . . ?
C20 C21 H21 120.3 . . ?
C22 C21 H21 120.3 . . ?
C23 C22 C21 120.6(5) . . ?
C23 C22 H22 119.7 . . ?
C21 C22 H22 119.7 . . ?
C24 C23 C22 119.4(5) . . ?
C24 C23 C26 120.4(7) . . ?
C22 C23 C26 120.2(7) . . ?
C23 C24 C25 121.2(5) . . ?
C23 C24 H24 119.4 . . ?
C25 C24 H24 119.4 . . ?
C24 C25 C20 119.4(5) . . ?
C24 C25 H25 120.3 . . ?
C20 C25 H25 120.3 . . ?
C23 C26 H26A 109.5 . . ?
C23 C26 H26B 109.5 . . ?
H26A C26 H26B 109.5 . . ?
C23 C26 H26C 109.5 . . ?
H26A C26 H26C 109.5 . . ?
H26B C26 H26C 109.5 . . ?
C28 C27 C32 117.7(4) . . ?
C28 C27 P1 118.6(3) . . ?
C32 C27 P1 123.7(3) . . ?
C29 C28 C27 121.1(4) . . ?
C29 C28 H28 119.5 . . ?
C27 C28 H28 119.5 . . ?
C28 C29 C30 120.4(5) . . ?
C28 C29 H29 119.8 . . ?
C30 C29 H29 119.8 . . ?
C31 C30 C29 119.5(5) . . ?
C31 C30 H30 120.3 . . ?
C29 C30 H30 120.3 . . ?
C30 C31 C32 119.8(5) . . ?
C30 C31 H31 120.1 . . ?
C32 C31 H31 120.1 . . ?
C31 C32 C27 121.5(5) . . ?
C31 C32 H32 119.2 . . ?
C27 C32 H32 119.2 . . ?
C38 C33 C34 119.3(4) . . ?
C38 C33 P1 118.2(3) . . ?
C34 C33 P1 122.4(4) . . ?
C35 C34 C33 120.8(5) . . ?
C35 C34 H34 119.6 . . ?
C33 C34 H34 119.6 . . ?
C36 C35 C34 120.4(6) . . ?
C36 C35 H35 119.8 . . ?
C34 C35 H35 119.8 . . ?
C35 C36 C37 119.3(6) . . ?
C35 C36 H36 120.3 . . ?
C37 C36 H36 120.3 . . ?
C36 C37 C38 121.1(6) . . ?
C36 C37 H37 119.4 . . ?
C38 C37 H37 119.4 . . ?
C33 C38 C37 119.1(5) . . ?
C33 C38 H38 120.5 . . ?
C37 C38 H38 120.5 . . ?
C40 C39 C44 118.9(4) . . ?
C40 C39 P1 120.6(3) . . ?
C44 C39 P1 120.3(4) . . ?
C39 C40 C41 120.7(6) . . ?
C39 C40 H40 119.7 . . ?
C41 C40 H40 119.7 . . ?
C42 C41 C40 120.0(6) . . ?
C42 C41 H41 120.0 . . ?
C40 C41 H41 120.0 . . ?
C41 C42 C43 119.8(6) . . ?
C41 C42 H42 120.1 . . ?
C43 C42 H42 120.1 . . ?
C42 C43 C44 121.0(6) . . ?
C42 C43 H43 119.5 . . ?
C44 C43 H43 119.5 . . ?
C39 C44 C43 119.6(6) . . ?
C39 C44 H44 120.2 . . ?
C43 C44 H44 120.2 . . ?
C46 C45 C50 118.0(4) . . ?
C46 C45 P2 119.2(3) . . ?
C50 C45 P2 122.8(4) . . ?
C45 C46 C47 120.9(5) . . ?
C45 C46 H46 119.6 . . ?
C47 C46 H46 119.6 . . ?
C48 C47 C46 121.4(5) . . ?
C48 C47 H47 119.3 . . ?
C46 C47 H47 119.3 . . ?
C47 C48 C49 118.6(5) . . ?
C47 C48 H48 120.7 . . ?
C49 C48 H48 120.7 . . ?
C48 C49 C50 120.0(5) . . ?
C48 C49 H49 120.0 . . ?
C50 C49 H49 120.0 . . ?
C45 C50 C49 121.1(5) . . ?
C45 C50 H50 119.5 . . ?
C49 C50 H50 119.5 . . ?
C52 C51 C56 118.9(4) . . ?
C52 C51 P2 121.6(4) . . ?
C56 C51 P2 119.3(3) . . ?
C51 C52 C53 119.4(5) . . ?
C51 C52 H52 120.3 . . ?
C53 C52 H52 120.3 . . ?
C54 C53 C52 120.4(6) . . ?
C54 C53 H53 119.8 . . ?
C52 C53 H53 119.8 . . ?
C53 C54 C55 120.1(5) . . ?
C53 C54 H54 120.0 . . ?
C55 C54 H54 120.0 . . ?
C56 C55 C54 119.6(6) . . ?
C56 C55 H55 120.2 . . ?
C54 C55 H55 120.2 . . ?
C55 C56 C51 121.7(5) . . ?
C55 C56 H56 119.2 . . ?
C51 C56 H56 119.2 . . ?
C58 C57 C62 118.1(4) . . ?
C58 C57 P2 123.3(4) . . ?
C62 C57 P2 118.5(3) . . ?
C57 C58 C59 119.3(5) . . ?
C57 C58 H58 120.4 . . ?
C59 C58 H58 120.4 . . ?
C60 C59 C58 120.5(5) . . ?
C60 C59 H59 119.7 . . ?
C58 C59 H59 119.7 . . ?
C61 C60 C59 120.3(5) . . ?
C61 C60 H60 119.8 . . ?
C59 C60 H60 119.8 . . ?
C60 C61 C62 120.7(6) . . ?
C60 C61 H61 119.6 . . ?
C62 C61 H61 119.6 . . ?
C57 C62 C61 120.9(5) . . ?
C57 C62 H62 119.5 . . ?
C61 C62 H62 119.5 . . ?
Cl1 C63 Cl3 111.7(4) . . ?
Cl1 C63 Cl2 110.1(4) . . ?
Cl3 C63 Cl2 104.3(4) . . ?
Cl1 C63 H63 110.2 . . ?
Cl3 C63 H63 110.2 . . ?
Cl2 C63 H63 110.2 . . ?
C1 N1 C13 123.2(3) . . ?
C1 N1 Cu1 113.1(2) . . ?
C13 N1 Cu1 123.3(2) . . ?
C11 N2 C20 121.5(3) . . ?
C11 N2 Cu1 112.7(3) . . ?
C20 N2 Cu1 125.3(2) . . ?
O2 N3 O1 116.7(6) . . ?
O2 N3 O3 125.1(6) . . ?
O1 N3 O3 118.1(6) . . ?
C33 P1 C39 102.17(19) . . ?
C33 P1 C27 104.4(2) . . ?
C39 P1 C27 103.74(19) . . ?
C33 P1 Cu1 113.25(15) . . ?
C39 P1 Cu1 115.79(14) . . ?
C27 P1 Cu1 115.86(14) . . ?
C51 P2 C45 104.7(2) . . ?
C51 P2 C57 104.5(2) . . ?
C45 P2 C57 103.9(2) . . ?
C51 P2 Cu1 114.84(14) . . ?
C45 P2 Cu1 111.11(14) . . ?
C57 P2 Cu1 116.61(14) . . ?
N1 Cu1 N2 79.44(12) . . ?
N1 Cu1 P1 109.82(9) . . ?
N2 Cu1 P1 117.01(9) . . ?
N1 Cu1 P2 116.23(9) . . ?
N2 Cu1 P2 106.95(9) . . ?
P1 Cu1 P2 120.46(4) . . ?

loop_
_geom_bond_atom_site_label_1
_geom_bond_atom_site_label_2
_geom_bond_distance
_geom_bond_site_symmetry_2
_geom_bond_publ_flag
C1 N1 1.273(5) . ?
C1 C2 1.477(5) . ?
C1 C11 1.499(5) . ?
C2 C3 1.372(6) . ?
C2 C12 1.407(6) . ?
C3 C4 1.413(6) . ?
C3 H3 0.9300 . ?
C4 C5 1.359(8) . ?
C4 H4 0.9300 . ?
C5 C6 1.421(7) . ?
C5 H5 0.9300 . ?
C6 C7 1.398(7) . ?
C6 C12 1.404(6) . ?
C7 C8 1.375(8) . ?
C7 H7 0.9300 . ?
C8 C9 1.398(7) . ?
C8 H8 0.9300 . ?
C9 C10 1.373(6) . ?
C9 H9 0.9300 . ?
C10 C12 1.412(6) . ?
C10 C11 1.471(5) . ?
C11 N2 1.288(5) . ?
C13 C18 1.382(6) . ?
C13 C14 1.387(6) . ?
C13 N1 1.428(5) . ?
C14 C15 1.373(6) . ?
C14 H14 0.9300 . ?
C15 C16 1.369(7) . ?
C15 H15 0.9300 . ?
C16 C17 1.372(7) . ?
C16 C19 1.505(7) . ?
C17 C18 1.382(6) . ?
C17 H17 0.9300 . ?
C18 H18 0.9300 . ?
C19 H19A 0.9600 . ?
C19 H19B 0.9600 . ?
C19 H19C 0.9600 . ?
C20 C21 1.361(6) . ?
C20 C25 1.384(6) . ?
C20 N2 1.425(5) . ?
C21 C22 1.393(7) . ?
C21 H21 0.9300 . ?
C22 C23 1.368(9) . ?
C22 H22 0.9300 . ?
C23 C24 1.350(8) . ?
C23 C26 1.529(7) . ?
C24 C25 1.382(7) . ?
C24 H24 0.9300 . ?
C25 H25 0.9300 . ?
C26 H26A 0.9600 . ?
C26 H26B 0.9600 . ?
C26 H26C 0.9600 . ?
C27 C28 1.372(5) . ?
C27 C32 1.378(6) . ?
C27 P1 1.832(4) . ?
C28 C29 1.368(6) . ?
C28 H28 0.9300 . ?
C29 C30 1.372(8) . ?
C29 H29 0.9300 . ?
C30 C31 1.364(8) . ?
C30 H30 0.9300 . ?
C31 C32 1.372(7) . ?
C31 H31 0.9300 . ?
C32 H32 0.9300 . ?
C33 C38 1.373(7) . ?
C33 C34 1.375(6) . ?
C33 P1 1.815(4) . ?
C34 C35 1.365(7) . ?
C34 H34 0.9300 . ?
C35 C36 1.362(9) . ?
C35 H35 0.9300 . ?
C36 C37 1.364(10) . ?
C36 H36 0.9300 . ?
C37 C38 1.385(8) . ?
C37 H37 0.9300 . ?
C38 H38 0.9300 . ?
C39 C40 1.377(6) . ?
C39 C44 1.377(6) . ?
C39 P1 1.817(4) . ?
C40 C41 1.407(7) . ?
C40 H40 0.9300 . ?
C41 C42 1.347(9) . ?
C41 H41 0.9300 . ?
C42 C43 1.370(9) . ?
C42 H42 0.9300 . ?
C43 C44 1.396(8) . ?
C43 H43 0.9300 . ?
C44 H44 0.9300 . ?
C45 C46 1.357(6) . ?
C45 C50 1.379(6) . ?
C45 P2 1.818(4) . ?
C46 C47 1.376(7) . ?
C46 H46 0.9300 . ?
C47 C48 1.354(8) . ?
C47 H47 0.9300 . ?
C48 C49 1.373(8) . ?
C48 H48 0.9300 . ?
C49 C50 1.382(7) . ?
C49 H49 0.9300 . ?
C50 H50 0.9300 . ?
C51 C52 1.387(6) . ?
C51 C56 1.396(7) . ?
C51 P2 1.814(4) . ?
C52 C53 1.395(7) . ?
C52 H52 0.9300 . ?
C53 C54 1.380(9) . ?
C53 H53 0.9300 . ?
C54 C55 1.385(9) . ?
C54 H54 0.9300 . ?
C55 C56 1.358(7) . ?
C55 H55 0.9300 . ?
C56 H56 0.9300 . ?
C57 C58 1.377(6) . ?
C57 C62 1.380(6) . ?
C57 P2 1.832(4) . ?
C58 C59 1.420(7) . ?
C58 H58 0.9300 . ?
C59 C60 1.349(8) . ?
C59 H59 0.9300 . ?
C60 C61 1.332(8) . ?
C60 H60 0.9300 . ?
C61 C62 1.390(7) . ?
C61 H61 0.9300 . ?
C62 H62 0.9300 . ?
C63 Cl1 1.715(7) . ?
C63 Cl3 1.730(6) . ?
C63 Cl2 1.774(7) . ?
C63 H63 0.9800 . ?
N1 Cu1 2.089(3) . ?
N2 Cu1 2.092(3) . ?
N3 O2 1.143(6) . ?
N3 O1 1.188(6) . ?
N3 O3 1.215(6) . ?
P1 Cu1 2.2551(11) . ?
P2 Cu1 2.2608(11) . ?

loop_
_geom_hbond_atom_site_label_D
_geom_hbond_atom_site_label_H
_geom_hbond_atom_site_label_A
_geom_hbond_distance_DH
_geom_hbond_distance_HA
_geom_hbond_distance_DA
_geom_hbond_angle_DHA
_geom_hbond_site_symmetry_A
_geom_hbond_publ_flag
C14 H14 O1 0.93 2.52 3.248(7) 135.7 . yes
C40 H40 O2 0.93 2.65 3.361(8) 134.2 4_576 yes
C50 H50 Cl3 0.93 2.91 3.638(6) 136.1 2 yes
C63 H63 O1 0.98 2.21 3.160(8) 162.6 . yes
C63 H63 O3 0.98 2.47 3.312(8) 144.5 . yes
C14 H14 O1 0.93 2.52 3.248(7) 135.7 . yes
C40 H40 O2 0.93 2.65 3.361(8) 134.2 4_576 yes
C50 H50 Cl3 0.93 2.91 3.638(6) 136.1 2 yes
C63 H63 O1 0.98 2.21 3.160(8) 162.6 . yes
C63 H63 O3 0.98 2.47 3.312(8) 144.5 . yes

loop_
_geom_torsion_atom_site_label_1
_geom_torsion_atom_site_label_2
_geom_torsion_atom_site_label_3
_geom_torsion_atom_site_label_4
_geom_torsion
_geom_torsion_site_symmetry_1
_geom_torsion_site_symmetry_2
_geom_torsion_site_symmetry_3
_geom_torsion_site_symmetry_4
_geom_torsion_publ_flag
N1 C1 C2 C3 5.2(8) . . . . ?
C11 C1 C2 C3 -178.1(4) . . . . ?
N1 C1 C2 C12 -174.7(4) . . . . ?
C11 C1 C2 C12 2.1(4) . . . . ?
C12 C2 C3 C4 -2.2(6) . . . . ?
C1 C2 C3 C4 178.0(4) . . . . ?
C2 C3 C4 C5 2.4(8) . . . . ?
C3 C4 C5 C6 -0.2(9) . . . . ?
C4 C5 C6 C7 178.9(6) . . . . ?
C4 C5 C6 C12 -2.0(8) . . . . ?
C12 C6 C7 C8 -2.0(8) . . . . ?
C5 C6 C7 C8 177.0(6) . . . . ?
C6 C7 C8 C9 1.6(10) . . . . ?
C7 C8 C9 C10 -0.5(9) . . . . ?
C8 C9 C10 C12 -0.1(7) . . . . ?
C8 C9 C10 C11 -178.5(5) . . . . ?
C9 C10 C11 N2 3.1(9) . . . . ?
C12 C10 C11 N2 -175.5(4) . . . . ?
C9 C10 C11 C1 -178.7(5) . . . . ?
C12 C10 C11 C1 2.7(4) . . . . ?
N1 C1 C11 N2 -7.0(5) . . . . ?
C2 C1 C11 N2 175.6(3) . . . . ?
N1 C1 C11 C10 174.4(3) . . . . ?
C2 C1 C11 C10 -3.0(4) . . . . ?
C7 C6 C12 C2 -178.6(4) . . . . ?
C5 C6 C12 C2 2.2(7) . . . . ?
C7 C6 C12 C10 1.5(7) . . . . ?
C5 C6 C12 C10 -177.7(4) . . . . ?
C3 C2 C12 C6 -0.2(6) . . . . ?
C1 C2 C12 C6 179.7(4) . . . . ?
C3 C2 C12 C10 179.8(4) . . . . ?
C1 C2 C12 C10 -0.4(5) . . . . ?
C9 C10 C12 C6 -0.5(6) . . . . ?
C11 C10 C12 C6 178.4(4) . . . . ?
C9 C10 C12 C2 179.6(4) . . . . ?
C11 C10 C12 C2 -1.5(5) . . . . ?
C18 C13 C14 C15 -0.4(6) . . . . ?
N1 C13 C14 C15 172.3(4) . . . . ?
C13 C14 C15 C16 -0.5(7) . . . . ?
C14 C15 C16 C17 0.5(7) . . . . ?
C14 C15 C16 C19 -177.3(5) . . . . ?
C15 C16 C17 C18 0.3(7) . . . . ?
C19 C16 C17 C18 178.1(5) . . . . ?
C16 C17 C18 C13 -1.2(7) . . . . ?
C14 C13 C18 C17 1.2(6) . . . . ?
N1 C13 C18 C17 -171.3(4) . . . . ?
C25 C20 C21 C22 2.0(7) . . . . ?
N2 C20 C21 C22 175.1(4) . . . . ?
C20 C21 C22 C23 -2.0(8) . . . . ?
C21 C22 C23 C24 0.9(9) . . . . ?
C21 C22 C23 C26 179.9(6) . . . . ?
C22 C23 C24 C25 0.3(9) . . . . ?
C26 C23 C24 C25 -178.8(6) . . . . ?
C23 C24 C25 C20 -0.3(8) . . . . ?
C21 C20 C25 C24 -0.9(7) . . . . ?
N2 C20 C25 C24 -173.9(4) . . . . ?
C32 C27 C28 C29 -2.1(7) . . . . ?
P1 C27 C28 C29 177.4(4) . . . . ?
C27 C28 C29 C30 0.8(8) . . . . ?
C28 C29 C30 C31 -0.7(9) . . . . ?
C29 C30 C31 C32 1.9(10) . . . . ?
C30 C31 C32 C27 -3.3(9) . . . . ?
C28 C27 C32 C31 3.3(8) . . . . ?
P1 C27 C32 C31 -176.1(5) . . . . ?
C38 C33 C34 C35 1.1(7) . . . . ?
P1 C33 C34 C35 -175.3(4) . . . . ?
C33 C34 C35 C36 -1.7(9) . . . . ?
C34 C35 C36 C37 0.9(10) . . . . ?
C35 C36 C37 C38 0.3(10) . . . . ?
C34 C33 C38 C37 0.1(7) . . . . ?
P1 C33 C38 C37 176.7(4) . . . . ?
C36 C37 C38 C33 -0.9(9) . . . . ?
C44 C39 C40 C41 -2.4(7) . . . . ?
P1 C39 C40 C41 -177.1(4) . . . . ?
C39 C40 C41 C42 1.1(9) . . . . ?
C40 C41 C42 C43 0.8(10) . . . . ?
C41 C42 C43 C44 -1.4(11) . . . . ?
C40 C39 C44 C43 1.8(7) . . . . ?
P1 C39 C44 C43 176.5(4) . . . . ?
C42 C43 C44 C39 0.1(9) . . . . ?
C50 C45 C46 C47 -1.1(8) . . . . ?
P2 C45 C46 C47 178.9(4) . . . . ?
C45 C46 C47 C48 2.5(9) . . . . ?
C46 C47 C48 C49 -1.8(10) . . . . ?
C47 C48 C49 C50 -0.2(10) . . . . ?
C46 C45 C50 C49 -1.0(8) . . . . ?
P2 C45 C50 C49 179.1(5) . . . . ?
C48 C49 C50 C45 1.7(10) . . . . ?
C56 C51 C52 C53 1.0(7) . . . . ?
P2 C51 C52 C53 175.0(4) . . . . ?
C51 C52 C53 C54 -1.2(8) . . . . ?
C52 C53 C54 C55 0.6(9) . . . . ?
C53 C54 C55 C56 0.1(9) . . . . ?
C54 C55 C56 C51 -0.3(8) . . . . ?
C52 C51 C56 C55 -0.3(7) . . . . ?
P2 C51 C56 C55 -174.5(4) . . . . ?
C62 C57 C58 C59 2.5(8) . . . . ?
P2 C57 C58 C59 -174.7(5) . . . . ?
C57 C58 C59 C60 -3.5(10) . . . . ?
C58 C59 C60 C61 3.2(11) . . . . ?
C59 C60 C61 C62 -1.9(11) . . . . ?
C58 C57 C62 C61 -1.3(8) . . . . ?
P2 C57 C62 C61 176.1(4) . . . . ?
C60 C61 C62 C57 1.0(10) . . . . ?
C2 C1 N1 C13 -6.0(7) . . . . ?
C11 C1 N1 C13 177.5(3) . . . . ?
C2 C1 N1 Cu1 -179.4(4) . . . . ?
C11 C1 N1 Cu1 4.2(4) . . . . ?
C18 C13 N1 C1 -76.1(5) . . . . ?
C14 C13 N1 C1 111.4(4) . . . . ?
C18 C13 N1 Cu1 96.6(4) . . . . ?
C14 C13 N1 Cu1 -76.0(4) . . . . ?
C10 C11 N2 C20 -3.4(7) . . . . ?
C1 C11 N2 C20 178.6(3) . . . . ?
C10 C11 N2 Cu1 -176.1(4) . . . . ?
C1 C11 N2 Cu1 5.9(4) . . . . ?
C21 C20 N2 C11 116.1(4) . . . . ?
C25 C20 N2 C11 -70.8(5) . . . . ?
C21 C20 N2 Cu1 -72.1(5) . . . . ?
C25 C20 N2 Cu1 100.9(4) . . . . ?
C38 C33 P1 C39 -113.5(4) . . . . ?
C34 C33 P1 C39 63.0(4) . . . . ?
C38 C33 P1 C27 138.7(4) . . . . ?
C34 C33 P1 C27 -44.8(4) . . . . ?
C38 C33 P1 Cu1 11.8(4) . . . . ?
C34 C33 P1 Cu1 -171.7(3) . . . . ?
C40 C39 P1 C33 -152.0(4) . . . . ?
C44 C39 P1 C33 33.4(4) . . . . ?
C40 C39 P1 C27 -43.6(4) . . . . ?
C44 C39 P1 C27 141.8(4) . . . . ?
C40 C39 P1 Cu1 84.5(4) . . . . ?
C44 C39 P1 Cu1 -90.2(4) . . . . ?
C28 C27 P1 C33 -103.9(4) . . . . ?
C32 C27 P1 C33 75.5(5) . . . . ?
C28 C27 P1 C39 149.4(4) . . . . ?
C32 C27 P1 C39 -31.2(5) . . . . ?
C28 C27 P1 Cu1 21.4(4) . . . . ?
C32 C27 P1 Cu1 -159.2(4) . . . . ?
C52 C51 P2 C45 26.4(4) . . . . ?
C56 C51 P2 C45 -159.6(4) . . . . ?
C52 C51 P2 C57 135.3(4) . . . . ?
C56 C51 P2 C57 -50.7(4) . . . . ?
C52 C51 P2 Cu1 -95.7(4) . . . . ?
C56 C51 P2 Cu1 78.3(4) . . . . ?
C46 C45 P2 C51 -106.0(4) . . . . ?
C50 C45 P2 C51 73.9(4) . . . . ?
C46 C45 P2 C57 144.7(4) . . . . ?
C50 C45 P2 C57 -35.4(5) . . . . ?
C46 C45 P2 Cu1 18.5(4) . . . . ?
C50 C45 P2 Cu1 -161.6(4) . . . . ?
C58 C57 P2 C51 -29.8(5) . . . . ?
C62 C57 P2 C51 153.0(4) . . . . ?
C58 C57 P2 C45 79.7(5) . . . . ?
C62 C57 P2 C45 -97.5(4) . . . . ?
C58 C57 P2 Cu1 -157.7(4) . . . . ?
C62 C57 P2 Cu1 25.1(4) . . . . ?
